data_1577084
loop_
_publ_author_name
'Reuel, Paris C.'
'Shandilya, Yogesh'
'Wattoo, M. Talha'
'Altman, Alison B.'

_publ_section_title
;
 Aluminylation: a generalizable route towards low-valent aluminum under
 moderate conditions with controlled product nuclearity through precursor
 design.
;
_journal_issue 20
_journal_name_full 'Chemical science'
_journal_page_first 10251
_journal_page_last 10259
_journal_paper_doi 10.1039/d6sc02187e
_journal_volume 17
_journal_year 2026
_chemical_formula_moiety 'C57 H85 Al5 N2, C3 H3'
_chemical_formula_sum 'C60 H88 Al5 N2'
_chemical_formula_weight 972.22
_chemical_properties_physical Air-sensitive
_space_group_crystal_system triclinic
_space_group_IT_number 2
_space_group_name_Hall '-P 1'
_space_group_name_H-M_alt 'P -1'
_atom_sites_solution_hydrogens geom
_atom_sites_solution_primary direct
_audit_block_doi 10.5517/ccdc.csd.cc2qyrv9
_audit_creation_date 2026-02-02
_audit_creation_method
;
Olex2 1.5
(compiled 2025.07.13 svn.rb7424aed for OlexSys, GUI svn.r7314)
;
_audit_update_record
;
2026-02-13 deposited with the CCDC.	2026-04-07 downloaded from the CCDC.
;
_cell_angle_alpha 103.500(5)
_cell_angle_beta 93.255(5)
_cell_angle_gamma 111.999(4)
_cell_formula_units_Z 2
_cell_length_a 10.9764(9)
_cell_length_b 13.9661(12)
_cell_length_c 21.8278(19)
_cell_measurement_reflns_used 9957
_cell_measurement_temperature 130.00
_cell_measurement_theta_max 68.35
_cell_measurement_theta_min 3.55
_cell_volume 2977.9(5)
_computing_cell_refinement 'SAINT V8.40B (?, 2016)'
_computing_data_reduction 'SAINT V8.40B (?, 2016)'
_computing_molecular_graphics 'Olex2 1.5 (Dolomanov et al., 2009)'
_computing_publication_material 'Olex2 1.5 (Dolomanov et al., 2009)'
_computing_structure_refinement 'XL  (Sheldrick, 2008)'
_computing_structure_solution 'SHELXS  (Sheldrick, 2008)'
_diffrn_ambient_temperature 130.00
_diffrn_measured_fraction_theta_full 0.968
_diffrn_measured_fraction_theta_max 0.966
_diffrn_measurement_device_type 'Bruker APEX-II CCD'
_diffrn_measurement_method '\f and \w scans'
_diffrn_radiation_type CuK\a
_diffrn_radiation_wavelength 1.54178
_diffrn_reflns_av_R_equivalents 0.0460
_diffrn_reflns_av_unetI/netI 0.0513
_diffrn_reflns_Laue_measured_fraction_full 0.968
_diffrn_reflns_Laue_measured_fraction_max 0.966
_diffrn_reflns_limit_h_max 13
_diffrn_reflns_limit_h_min -13
_diffrn_reflns_limit_k_max 16
_diffrn_reflns_limit_k_min -16
_diffrn_reflns_limit_l_max 26
_diffrn_reflns_limit_l_min -26
_diffrn_reflns_number 26182
_diffrn_reflns_point_group_measured_fraction_full 0.968
_diffrn_reflns_point_group_measured_fraction_max 0.966
_diffrn_reflns_theta_full 67.679
_diffrn_reflns_theta_max 68.377
_diffrn_reflns_theta_min 3.550
_diffrn_source_current 1.0
_diffrn_source_power 0.05
_diffrn_source_voltage 50.0
_diffrn_standards_number 0
_exptl_absorpt_coefficient_mu 1.135
_exptl_absorpt_correction_T_max 0.7531
_exptl_absorpt_correction_T_min 0.6388
_exptl_absorpt_correction_type none
_exptl_absorpt_process_details
;
SADABS-2016/2 (Bruker,2016/2) was used for absorption correction.
wR2(int) was 0.1334 before and 0.0642 after correction.
The Ratio of minimum to maximum transmission is 0.8482.
The \l/2 correction factor is Not present.
;
_exptl_crystal_colour blue
_exptl_crystal_colour_primary blue
_exptl_crystal_density_diffrn 1.084
_exptl_crystal_description block
_exptl_crystal_F_000 1054
_exptl_crystal_size_max 0.225
_exptl_crystal_size_mid 0.193
_exptl_crystal_size_min 0.107
_refine_diff_density_max 0.666
_refine_diff_density_min -0.448
_refine_diff_density_rms 0.102
_refine_ls_extinction_method none
_refine_ls_goodness_of_fit_ref 1.072
_refine_ls_hydrogen_treatment constr
_refine_ls_matrix_type full
_refine_ls_number_parameters 627
_refine_ls_number_reflns 10556
_refine_ls_number_restraints 0
_refine_ls_restrained_S_all 1.072
_refine_ls_R_factor_all 0.1277
_refine_ls_R_factor_gt 0.0941
_refine_ls_shift/su_max 0.000
_refine_ls_shift/su_mean 0.000
_refine_ls_structure_factor_coef Fsqd
_refine_ls_weighting_details 'w=1/[\s^2^(Fo^2^)+(0.0178P)^2^+17.8654P] where P=(Fo^2^+2Fc^2^)/3'
_refine_ls_weighting_scheme calc
_refine_ls_wR_factor_gt 0.1861
_refine_ls_wR_factor_ref 0.2101
_reflns_Friedel_coverage 0.000
_reflns_number_gt 7846
_reflns_number_total 10556
_reflns_threshold_expression 'I > 2\s(I)'
_cod_data_source_file d6sc02187e2.cif
_cod_data_source_block trip_ys_089_a
_cod_depositor_comments 'Adding full bibliography for 1577082--1577086.cif.'
_cod_original_cell_volume 2977.9(4)
_cod_original_sg_symbol_H-M P-1
_cod_database_code 1577084
_shelx_shelxl_version_number 2019/1
_shelx_space_group_comment
;
The symmetry employed for this shelxl refinement is uniquely defined
by the following loop, which should always be used as a source of
symmetry information in preference to the above space-group names.
They are only intended as comments.
;
_olex2_refinement_description
;
1.a Ternary CH refined with riding coordinates:
 C121(H121), C161(H161), C261(H261), C221(H221)
1.b Secondary CH2 refined with riding coordinates:
 C3(H3A,H3B), C1(H1A,H1B), C2(H2A,H2B)
1.c Aromatic/amide H refined with riding coordinates:
 C15(H15), C13(H13), C14(H14), C23(H23), C24(H24), C25(H25), C5(H5), C6(H6),
 C4(H4)
1.d Idealised Me refined as rotating group:
 C551(H55A,H55B,H55C), C511(H51A,H51B,H51C), C351(H35A,H35B,H35C), C531(H53A,
 H53B,H53C), C541(H54A,H54B,H54C), C341(H34A,H34B,H34C), C122(H12A,H12B,H12C),
 C451(H45A,H45B,H45C), C311(H31A,H31B,H31C), C162(H16A,H16B,H16C), C262(H26A,
 H26B,H26C), C521(H52A,H52B,H52C), C321(H32A,H32B,H32C), C263(H26D,H26E,H26F),
 C331(H33A,H33B,H33C), C411(H41A,H41B,H41C), C441(H44A,H44B,H44C), C222(H22A,
 H22B,H22C), C163(H16D,H16E,H16F), C123(H12D,H12E,H12F), C431(H43A,H43B,H43C),
 C421(H42A,H42B,H42C), C223(H22D,H22E,H22F)
;
_olex2_submission_special_instructions 'No special instructions were received'

loop_
_space_group_symop_operation_xyz
'x, y, z'
'-x, -y, -z'

loop_
_atom_site_label
_atom_site_type_symbol
_atom_site_fract_x
_atom_site_fract_y
_atom_site_fract_z
_atom_site_U_iso_or_equiv
_atom_site_adp_type
_atom_site_occupancy
_atom_site_site_symmetry_order
_atom_site_calc_flag
_atom_site_refinement_flags_posn
_atom_site_refinement_flags_adp
_atom_site_refinement_flags_occupancy
_atom_site_disorder_assembly
_atom_site_disorder_group
Al5 Al 0.52018(12) 0.65773(10) 0.25035(6) 0.0232(3) Uani 1 1 d . . . . .
Al1 Al 0.12785(13) 0.30460(10) 0.23065(6) 0.0226(3) Uani 1 1 d . . . . .
Al2 Al 0.27357(12) 0.51399(10) 0.23951(6) 0.0227(3) Uani 1 1 d . . . . .
Al3 Al 0.31594(13) 0.67098(11) 0.18341(6) 0.0247(3) Uani 1 1 d . . . . .
Al4 Al 0.33675(13) 0.71097(10) 0.31254(6) 0.0249(3) Uani 1 1 d . . . . .
N2 N 0.0582(4) 0.1924(3) 0.16002(18) 0.0249(8) Uani 1 1 d . . . . .
N1 N 0.0876(4) 0.2422(3) 0.29543(17) 0.0246(8) Uani 1 1 d . . . . .
C11 C 0.1011(4) 0.2978(3) 0.3608(2) 0.0227(9) Uani 1 1 d . . . . .
C53 C 0.6784(4) 0.6173(4) 0.1980(2) 0.0260(10) Uani 1 1 d . . . . .
C21 C 0.0386(4) 0.1999(3) 0.0965(2) 0.0229(9) Uani 1 1 d . . . . .
C51 C 0.7110(4) 0.6750(4) 0.3080(2) 0.0261(10) Uani 1 1 d . . . . .
C35 C 0.1383(4) 0.6682(4) 0.1232(2) 0.0274(10) Uani 1 1 d . . . . .
C12 C 0.2255(4) 0.3394(3) 0.4004(2) 0.0244(9) Uani 1 1 d . . . . .
C26 C 0.1315(5) 0.1895(4) 0.0559(2) 0.0279(10) Uani 1 1 d . . . . .
C34 C 0.1911(5) 0.6013(4) 0.0843(2) 0.0268(10) Uani 1 1 d . . . . .
C54 C 0.7210(4) 0.7317(4) 0.2165(2) 0.0268(10) Uani 1 1 d . . . . .
C52 C 0.6717(4) 0.5829(4) 0.2539(2) 0.0286(10) Uani 1 1 d . . . . .
C55 C 0.7420(4) 0.7667(4) 0.2838(2) 0.0276(10) Uani 1 1 d . . . . .
C3 C 0.0063(5) 0.0794(3) 0.1621(2) 0.0285(10) Uani 1 1 d . . . . .
H3A H 0.030668 0.036532 0.125813 0.034 Uiso 1 1 calc R U . . .
H3B H -0.092058 0.050966 0.156899 0.034 Uiso 1 1 calc R U . . .
C16 C -0.0111(4) 0.3062(3) 0.3866(2) 0.0261(10) Uani 1 1 d . . . . .
C22 C -0.0754(5) 0.2120(4) 0.0733(2) 0.0292(10) Uani 1 1 d . . . . .
C33 C 0.3212(5) 0.6682(4) 0.0772(2) 0.0310(10) Uani 1 1 d . . . . .
C31 C 0.2364(5) 0.7761(4) 0.1404(2) 0.0294(10) Uani 1 1 d . . . . .
C121 C 0.3464(5) 0.3271(4) 0.3741(2) 0.0303(10) Uani 1 1 d . . . . .
H121 H 0.336926 0.328795 0.328529 0.036 Uiso 1 1 calc R U . . .
C15 C 0.0061(5) 0.3584(4) 0.4513(2) 0.0326(11) Uani 1 1 d . . . . .
H15 H -0.068053 0.365369 0.469125 0.039 Uiso 1 1 calc R U . . .
C13 C 0.2359(5) 0.3902(4) 0.4643(2) 0.0306(10) Uani 1 1 d . . . . .
H13 H 0.319584 0.418987 0.491247 0.037 Uiso 1 1 calc R U . . .
C14 C 0.1274(5) 0.3999(4) 0.4897(2) 0.0352(11) Uani 1 1 d . . . . .
H14 H 0.136660 0.435135 0.533560 0.042 Uiso 1 1 calc R U . . .
C42 C 0.1957(5) 0.7057(4) 0.3858(3) 0.0354(12) Uani 1 1 d . . . . .
C45 C 0.3334(5) 0.8685(4) 0.3742(2) 0.0287(10) Uani 1 1 d . . . . .
C41 C 0.2012(5) 0.7896(4) 0.3583(2) 0.0324(11) Uani 1 1 d . . . . .
C1 C 0.0241(5) 0.1247(4) 0.2826(2) 0.0343(11) Uani 1 1 d . . . . .
H1A H -0.073664 0.101965 0.277443 0.041 Uiso 1 1 calc R U . . .
H1B H 0.051543 0.104233 0.319916 0.041 Uiso 1 1 calc R U . . .
C2 C 0.0593(5) 0.0659(4) 0.2238(2) 0.0306(10) Uani 1 1 d . . . . .
H2A H 0.023692 -0.011562 0.221385 0.037 Uiso 1 1 calc R U . . .
H2B H 0.157440 0.091981 0.228043 0.037 Uiso 1 1 calc R U . . .
C44 C 0.4097(5) 0.8329(4) 0.4115(2) 0.0300(10) Uani 1 1 d . . . . .
C32 C 0.3486(5) 0.7755(4) 0.1119(2) 0.0329(11) Uani 1 1 d . . . . .
C161 C -0.1476(5) 0.2586(4) 0.3469(3) 0.0344(11) Uani 1 1 d . . . . .
H161 H -0.139453 0.229439 0.301585 0.041 Uiso 1 1 calc R U . . .
C551 C 0.7910(5) 0.8814(4) 0.3232(3) 0.0367(12) Uani 1 1 d . . . . .
H55A H 0.730659 0.913321 0.311391 0.055 Uiso 1 1 calc R U . . .
H55B H 0.880522 0.921752 0.315460 0.055 Uiso 1 1 calc R U . . .
H55C H 0.793873 0.883910 0.368545 0.055 Uiso 1 1 calc R U . . .
C511 C 0.7232(5) 0.6753(4) 0.3766(2) 0.0370(12) Uani 1 1 d . . . . .
H51A H 0.640724 0.672937 0.392555 0.056 Uiso 1 1 calc R U . . .
H51B H 0.797857 0.740758 0.401590 0.056 Uiso 1 1 calc R U . . .
H51C H 0.738952 0.612277 0.380653 0.056 Uiso 1 1 calc R U . . .
C261 C 0.2539(5) 0.1745(4) 0.0793(2) 0.0330(11) Uani 1 1 d . . . . .
H261 H 0.238987 0.152238 0.119556 0.040 Uiso 1 1 calc R U . . .
C351 C 0.0018(5) 0.6297(4) 0.1426(2) 0.0358(11) Uani 1 1 d . . . . .
H35A H -0.002956 0.582017 0.169734 0.054 Uiso 1 1 calc R U . . .
H35B H -0.065842 0.590603 0.104296 0.054 Uiso 1 1 calc R U . . .
H35C H -0.014173 0.691647 0.166178 0.054 Uiso 1 1 calc R U . . .
C43 C 0.3235(6) 0.7327(4) 0.4192(2) 0.0350(12) Uani 1 1 d . . . . .
C531 C 0.6459(5) 0.5463(4) 0.1308(2) 0.0342(11) Uani 1 1 d . . . . .
H53A H 0.549158 0.508127 0.118733 0.051 Uiso 1 1 calc R U . . .
H53B H 0.686556 0.494062 0.128169 0.051 Uiso 1 1 calc R U . . .
H53C H 0.680912 0.590250 0.101749 0.051 Uiso 1 1 calc R U . . .
C541 C 0.7451(5) 0.8020(4) 0.1725(3) 0.0376(12) Uani 1 1 d . . . . .
H54A H 0.679012 0.765059 0.133578 0.056 Uiso 1 1 calc R U . . .
H54B H 0.834614 0.817983 0.161534 0.056 Uiso 1 1 calc R U . . .
H54C H 0.737500 0.869193 0.193647 0.056 Uiso 1 1 calc R U . . .
C23 C -0.0916(5) 0.2188(4) 0.0104(3) 0.0371(12) Uani 1 1 d . . . . .
H23 H -0.167144 0.228726 -0.005516 0.045 Uiso 1 1 calc R U . . .
C24 C 0.0008(6) 0.2113(4) -0.0284(2) 0.0393(12) Uani 1 1 d . . . . .
H24 H -0.010655 0.217037 -0.070653 0.047 Uiso 1 1 calc R U . . .
C221 C -0.1799(5) 0.2180(4) 0.1150(3) 0.0375(12) Uani 1 1 d . . . . .
H221 H -0.162994 0.192872 0.152723 0.045 Uiso 1 1 calc R U . . .
C25 C 0.1106(5) 0.1953(4) -0.0062(2) 0.0362(12) Uani 1 1 d . . . . .
H25 H 0.172337 0.188176 -0.033893 0.043 Uiso 1 1 calc R U . . .
C341 C 0.1229(5) 0.4825(4) 0.0556(3) 0.0390(12) Uani 1 1 d . . . . .
H34A H 0.157623 0.461832 0.016566 0.058 Uiso 1 1 calc R U . . .
H34B H 0.026910 0.462356 0.045339 0.058 Uiso 1 1 calc R U . . .
H34C H 0.139336 0.445575 0.086162 0.058 Uiso 1 1 calc R U . . .
C122 C 0.4779(5) 0.4171(4) 0.4077(3) 0.0434(13) Uani 1 1 d . . . . .
H12A H 0.477304 0.485901 0.404862 0.065 Uiso 1 1 calc R U . . .
H12B H 0.550539 0.405568 0.387397 0.065 Uiso 1 1 calc R U . . .
H12C H 0.491108 0.418063 0.452676 0.065 Uiso 1 1 calc R U . . .
C451 C 0.3871(6) 0.9719(4) 0.3565(3) 0.0426(13) Uani 1 1 d . . . . .
H45A H 0.447793 0.968070 0.325673 0.064 Uiso 1 1 calc R U . . .
H45B H 0.435449 1.030944 0.394820 0.064 Uiso 1 1 calc R U . . .
H45C H 0.313450 0.984437 0.337458 0.064 Uiso 1 1 calc R U . . .
C311 C 0.2227(6) 0.8751(4) 0.1778(3) 0.0423(13) Uani 1 1 d . . . . .
H31A H 0.142535 0.854530 0.197797 0.063 Uiso 1 1 calc R U . . .
H31B H 0.215490 0.917914 0.149075 0.063 Uiso 1 1 calc R U . . .
H31C H 0.300994 0.917613 0.210852 0.063 Uiso 1 1 calc R U . . .
C162 C -0.2425(5) 0.1655(4) 0.3695(3) 0.0451(14) Uani 1 1 d . . . . .
H16A H -0.259767 0.193761 0.412104 0.068 Uiso 1 1 calc R U . . .
H16B H -0.201806 0.114381 0.371224 0.068 Uiso 1 1 calc R U . . .
H16C H -0.326604 0.128992 0.339645 0.068 Uiso 1 1 calc R U . . .
C262 C 0.2789(6) 0.0860(5) 0.0317(3) 0.0477(14) Uani 1 1 d . . . . .
H26A H 0.295447 0.106075 -0.008101 0.071 Uiso 1 1 calc R U . . .
H26B H 0.200600 0.018070 0.022877 0.071 Uiso 1 1 calc R U . . .
H26C H 0.356556 0.077434 0.050026 0.071 Uiso 1 1 calc R U . . .
C521 C 0.6318(5) 0.4695(4) 0.2571(3) 0.0384(12) Uani 1 1 d . . . . .
H52A H 0.536705 0.438619 0.259811 0.058 Uiso 1 1 calc R U . . .
H52B H 0.683400 0.468563 0.294938 0.058 Uiso 1 1 calc R U . . .
H52C H 0.649148 0.427103 0.218712 0.058 Uiso 1 1 calc R U . . .
C321 C 0.4707(6) 0.8746(5) 0.1147(3) 0.0477(14) Uani 1 1 d . . . . .
H32A H 0.505163 0.916759 0.159304 0.072 Uiso 1 1 calc R U . . .
H32B H 0.447244 0.918010 0.090673 0.072 Uiso 1 1 calc R U . . .
H32C H 0.538965 0.853329 0.096070 0.072 Uiso 1 1 calc R U . . .
C263 C 0.3754(5) 0.2816(4) 0.0960(3) 0.0452(14) Uani 1 1 d . . . . .
H26D H 0.454337 0.271270 0.110874 0.068 Uiso 1 1 calc R U . . .
H26E H 0.360441 0.334184 0.129699 0.068 Uiso 1 1 calc R U . . .
H26F H 0.389259 0.307891 0.057971 0.068 Uiso 1 1 calc R U . . .
C331 C 0.4093(5) 0.6297(5) 0.0365(3) 0.0454(14) Uani 1 1 d . . . . .
H33A H 0.502822 0.676229 0.053781 0.068 Uiso 1 1 calc R U . . .
H33B H 0.389361 0.632084 -0.007299 0.068 Uiso 1 1 calc R U . . .
H33C H 0.392834 0.555767 0.036643 0.068 Uiso 1 1 calc R U . . .
C5 C 0.9584(6) 0.9117(5) 0.5237(3) 0.0469(14) Uani 1 1 d . . . . .
H5 H 0.929297 0.850751 0.539950 0.056 Uiso 1 1 calc R U . . .
C411 C 0.0836(6) 0.7932(5) 0.3221(3) 0.0492(15) Uani 1 1 d . . . . .
H41A H 0.036128 0.724571 0.289532 0.074 Uiso 1 1 calc R U . . .
H41B H 0.114087 0.851387 0.301435 0.074 Uiso 1 1 calc R U . . .
H41C H 0.023764 0.805891 0.351586 0.074 Uiso 1 1 calc R U . . .
C441 C 0.5533(5) 0.8947(5) 0.4411(3) 0.0485(15) Uani 1 1 d . . . . .
H44A H 0.599902 0.939157 0.414140 0.073 Uiso 1 1 calc R U . . .
H44B H 0.594207 0.844430 0.444867 0.073 Uiso 1 1 calc R U . . .
H44C H 0.559477 0.940822 0.483558 0.073 Uiso 1 1 calc R U . . .
C6 C 0.8946(6) 0.9806(5) 0.5331(3) 0.0508(15) Uani 1 1 d . . . . .
H6 H 0.822019 0.967193 0.556221 0.061 Uiso 1 1 calc R U . . .
C4 C 1.0650(6) 0.9309(5) 0.4906(3) 0.0475(14) Uani 1 1 d . . . . .
H4 H 1.109960 0.883870 0.484360 0.057 Uiso 1 1 calc R U . . .
C222 C -0.1670(7) 0.3333(5) 0.1402(4) 0.0612(19) Uani 1 1 d . . . . .
H22A H -0.181901 0.360668 0.104257 0.092 Uiso 1 1 calc R U . . .
H22B H -0.077467 0.378138 0.164286 0.092 Uiso 1 1 calc R U . . .
H22C H -0.233196 0.335227 0.168182 0.092 Uiso 1 1 calc R U . . .
C163 C -0.2082(6) 0.3415(5) 0.3489(4) 0.0589(19) Uani 1 1 d . . . . .
H16D H -0.295946 0.307129 0.322076 0.088 Uiso 1 1 calc R U . . .
H16E H -0.149918 0.399895 0.333011 0.088 Uiso 1 1 calc R U . . .
H16F H -0.217372 0.370726 0.392986 0.088 Uiso 1 1 calc R U . . .
C123 C 0.3503(6) 0.2195(5) 0.3739(4) 0.0606(18) Uani 1 1 d . . . . .
H12D H 0.363620 0.215933 0.417976 0.091 Uiso 1 1 calc R U . . .
H12E H 0.423679 0.211539 0.352757 0.091 Uiso 1 1 calc R U . . .
H12F H 0.265921 0.161478 0.350934 0.091 Uiso 1 1 calc R U . . .
C431 C 0.3639(8) 0.6686(6) 0.4563(3) 0.063(2) Uani 1 1 d . . . . .
H43A H 0.371099 0.700630 0.502036 0.094 Uiso 1 1 calc R U . . .
H43B H 0.450205 0.668598 0.446895 0.094 Uiso 1 1 calc R U . . .
H43C H 0.296873 0.594547 0.444125 0.094 Uiso 1 1 calc R U . . .
C421 C 0.0750(7) 0.6042(5) 0.3786(3) 0.063(2) Uani 1 1 d . . . . .
H42A H 0.005459 0.621751 0.398556 0.095 Uiso 1 1 calc R U . . .
H42B H 0.098698 0.557074 0.399292 0.095 Uiso 1 1 calc R U . . .
H42C H 0.041989 0.567593 0.333115 0.095 Uiso 1 1 calc R U . . .
C223 C -0.3209(6) 0.1464(5) 0.0818(4) 0.068(2) Uani 1 1 d . . . . .
H22D H -0.383131 0.151003 0.111698 0.102 Uiso 1 1 calc R U . . .
H22E H -0.329380 0.071933 0.067271 0.102 Uiso 1 1 calc R U . . .
H22F H -0.341260 0.169920 0.045061 0.102 Uiso 1 1 calc R U . . .

loop_
_atom_site_aniso_label
_atom_site_aniso_U_11
_atom_site_aniso_U_22
_atom_site_aniso_U_33
_atom_site_aniso_U_23
_atom_site_aniso_U_13
_atom_site_aniso_U_12
Al5 0.0186(6) 0.0226(6) 0.0271(7) 0.0073(5) 0.0066(5) 0.0062(5)
Al1 0.0231(6) 0.0186(6) 0.0244(7) 0.0069(5) 0.0075(5) 0.0053(5)
Al2 0.0205(6) 0.0175(6) 0.0274(7) 0.0066(5) 0.0062(5) 0.0040(5)
Al3 0.0239(7) 0.0250(7) 0.0260(7) 0.0088(5) 0.0053(5) 0.0093(5)
Al4 0.0255(7) 0.0224(7) 0.0268(7) 0.0069(5) 0.0104(5) 0.0088(5)
N2 0.029(2) 0.0188(18) 0.027(2) 0.0078(15) 0.0082(16) 0.0077(15)
N1 0.0270(19) 0.0205(18) 0.0211(19) 0.0067(15) 0.0059(15) 0.0030(15)
C11 0.025(2) 0.017(2) 0.025(2) 0.0083(17) 0.0071(18) 0.0057(17)
C53 0.018(2) 0.029(2) 0.031(2) 0.0046(19) 0.0095(18) 0.0109(18)
C21 0.022(2) 0.017(2) 0.025(2) 0.0038(17) 0.0026(18) 0.0033(17)
C51 0.021(2) 0.029(2) 0.028(2) 0.0066(19) 0.0044(18) 0.0098(19)
C35 0.025(2) 0.030(2) 0.027(2) 0.010(2) 0.0047(19) 0.0093(19)
C12 0.023(2) 0.023(2) 0.027(2) 0.0111(18) 0.0090(18) 0.0060(18)
C26 0.029(2) 0.021(2) 0.030(3) 0.0055(19) 0.0044(19) 0.0072(19)
C34 0.030(2) 0.031(2) 0.020(2) 0.0111(19) 0.0015(18) 0.011(2)
C54 0.018(2) 0.025(2) 0.035(3) 0.012(2) 0.0090(19) 0.0047(18)
C52 0.021(2) 0.025(2) 0.039(3) 0.007(2) 0.009(2) 0.0092(19)
C55 0.018(2) 0.027(2) 0.030(2) 0.0041(19) 0.0035(18) 0.0033(18)
C3 0.036(3) 0.020(2) 0.026(2) 0.0079(18) 0.004(2) 0.0063(19)
C16 0.023(2) 0.021(2) 0.031(2) 0.0093(19) 0.0092(19) 0.0047(18)
C22 0.028(2) 0.022(2) 0.035(3) 0.008(2) 0.004(2) 0.0067(19)
C33 0.032(2) 0.039(3) 0.027(2) 0.016(2) 0.007(2) 0.014(2)
C31 0.036(3) 0.029(2) 0.027(2) 0.012(2) 0.003(2) 0.015(2)
C121 0.025(2) 0.033(3) 0.033(3) 0.009(2) 0.006(2) 0.012(2)
C15 0.035(3) 0.032(3) 0.035(3) 0.013(2) 0.016(2) 0.014(2)
C13 0.031(2) 0.029(2) 0.029(3) 0.009(2) 0.005(2) 0.008(2)
C14 0.045(3) 0.034(3) 0.024(2) 0.009(2) 0.009(2) 0.011(2)
C42 0.038(3) 0.027(2) 0.039(3) 0.010(2) 0.023(2) 0.008(2)
C45 0.034(3) 0.026(2) 0.026(2) 0.0032(19) 0.010(2) 0.013(2)
C41 0.031(3) 0.033(3) 0.035(3) 0.003(2) 0.014(2) 0.016(2)
C1 0.049(3) 0.020(2) 0.029(3) 0.009(2) 0.007(2) 0.008(2)
C2 0.035(3) 0.022(2) 0.035(3) 0.010(2) 0.006(2) 0.009(2)
C44 0.032(2) 0.032(3) 0.025(2) 0.001(2) 0.008(2) 0.016(2)
C32 0.032(3) 0.044(3) 0.023(2) 0.015(2) 0.007(2) 0.012(2)
C161 0.026(2) 0.030(3) 0.046(3) 0.014(2) 0.006(2) 0.008(2)
C551 0.032(3) 0.025(2) 0.042(3) 0.002(2) 0.004(2) 0.004(2)
C511 0.033(3) 0.038(3) 0.037(3) 0.013(2) 0.004(2) 0.009(2)
C261 0.028(2) 0.034(3) 0.035(3) 0.008(2) 0.007(2) 0.011(2)
C351 0.030(3) 0.046(3) 0.036(3) 0.020(2) 0.009(2) 0.015(2)
C43 0.055(3) 0.035(3) 0.025(2) 0.012(2) 0.020(2) 0.024(2)
C531 0.029(2) 0.036(3) 0.031(3) 0.003(2) 0.013(2) 0.009(2)
C541 0.036(3) 0.037(3) 0.039(3) 0.018(2) 0.013(2) 0.007(2)
C23 0.034(3) 0.031(3) 0.041(3) 0.008(2) -0.004(2) 0.010(2)
C24 0.053(3) 0.033(3) 0.025(3) 0.005(2) -0.001(2) 0.013(2)
C221 0.029(3) 0.030(3) 0.051(3) 0.007(2) 0.011(2) 0.011(2)
C25 0.039(3) 0.033(3) 0.031(3) 0.005(2) 0.007(2) 0.010(2)
C341 0.044(3) 0.033(3) 0.032(3) 0.005(2) -0.002(2) 0.010(2)
C122 0.028(3) 0.033(3) 0.062(4) 0.013(3) 0.012(3) 0.004(2)
C451 0.059(4) 0.027(3) 0.041(3) 0.009(2) 0.013(3) 0.016(3)
C311 0.055(3) 0.033(3) 0.039(3) 0.006(2) 0.000(3) 0.021(3)
C162 0.032(3) 0.042(3) 0.054(4) 0.011(3) 0.014(3) 0.007(2)
C262 0.045(3) 0.044(3) 0.051(4) -0.001(3) 0.009(3) 0.023(3)
C521 0.040(3) 0.032(3) 0.048(3) 0.013(2) 0.011(2) 0.018(2)
C321 0.040(3) 0.047(3) 0.058(4) 0.029(3) 0.011(3) 0.010(3)
C263 0.031(3) 0.038(3) 0.055(4) 0.002(3) 0.011(3) 0.006(2)
C331 0.038(3) 0.063(4) 0.037(3) 0.014(3) 0.015(2) 0.022(3)
C5 0.055(4) 0.037(3) 0.033(3) 0.006(2) 0.000(3) 0.004(3)
C411 0.039(3) 0.073(4) 0.037(3) 0.001(3) 0.012(2) 0.032(3)
C441 0.040(3) 0.064(4) 0.034(3) -0.006(3) 0.001(2) 0.025(3)
C6 0.047(3) 0.054(4) 0.037(3) 0.010(3) 0.012(3) 0.005(3)
C4 0.051(3) 0.046(3) 0.041(3) 0.003(3) 0.000(3) 0.021(3)
C222 0.052(4) 0.040(3) 0.091(5) 0.008(3) 0.032(4) 0.021(3)
C163 0.034(3) 0.037(3) 0.102(6) 0.018(3) -0.006(3) 0.013(3)
C123 0.045(3) 0.045(4) 0.098(6) 0.023(4) 0.024(4) 0.020(3)
C431 0.106(6) 0.073(5) 0.054(4) 0.038(4) 0.044(4) 0.068(4)
C421 0.066(4) 0.042(3) 0.062(4) 0.008(3) 0.044(4) 0.000(3)
C223 0.034(3) 0.056(4) 0.090(6) -0.003(4) 0.020(3) 0.004(3)

loop_
_atom_type_symbol
_atom_type_description
_atom_type_scat_dispersion_real
_atom_type_scat_dispersion_imag
_atom_type_scat_source
C C 0.0181 0.0091 'International Tables Vol C Tables 4.2.6.8 and 6.1.1.4'
H H 0.0000 0.0000 'International Tables Vol C Tables 4.2.6.8 and 6.1.1.4'
Al Al 0.2130 0.2455 'International Tables Vol C Tables 4.2.6.8 and 6.1.1.4'
N N 0.0311 0.0180 'International Tables Vol C Tables 4.2.6.8 and 6.1.1.4'

loop_
_geom_angle_atom_site_label_1
_geom_angle_atom_site_label_2
_geom_angle_atom_site_label_3
_geom_angle
_geom_angle_site_symmetry_1
_geom_angle_site_symmetry_3
_geom_angle_publ_flag
Al2 Al5 Al3 59.65(5) . . ?
Al2 Al5 Al4 58.88(5) . . ?
Al3 Al5 Al4 60.32(5) . . ?
C53 Al5 Al2 122.50(13) . . ?
C53 Al5 Al3 119.63(13) . . ?
C53 Al5 Al4 178.52(13) . . ?
C53 Al5 C54 36.24(16) . . ?
C51 Al5 Al2 128.93(13) . . ?
C51 Al5 Al3 170.78(13) . . ?
C51 Al5 Al4 119.33(13) . . ?
C51 Al5 C53 60.45(16) . . ?
C51 Al5 C54 60.44(17) . . ?
C51 Al5 C55 36.38(17) . . ?
C54 Al5 Al2 154.80(14) . . ?
C54 Al5 Al3 113.56(13) . . ?
C54 Al5 Al4 142.28(13) . . ?
C52 Al5 Al2 111.51(13) . . ?
C52 Al5 Al3 148.59(14) . . ?
C52 Al5 Al4 144.92(14) . . ?
C52 Al5 C53 35.79(17) . . ?
C52 Al5 C51 36.65(16) . . ?
C52 Al5 C54 60.19(17) . . ?
C52 Al5 C55 60.33(17) . . ?
C55 Al5 Al2 164.32(14) . . ?
C55 Al5 Al3 134.65(14) . . ?
C55 Al5 Al4 118.91(13) . . ?
C55 Al5 C53 59.94(16) . . ?
C55 Al5 C54 35.72(17) . . ?
N2 Al1 Al2 128.67(13) . . ?
N2 Al1 N1 103.36(17) . . ?
N1 Al1 Al2 127.83(13) . . ?
Al5 Al2 Al1 143.39(6) . . ?
Al5 Al2 Al3 60.92(5) . . ?
Al3 Al2 Al1 145.46(7) . . ?
Al4 Al2 Al5 61.83(5) . . ?
Al4 Al2 Al1 142.59(7) . . ?
Al4 Al2 Al3 61.73(5) . . ?
Al5 Al3 Al4 60.34(5) . . ?
Al2 Al3 Al5 59.43(5) . . ?
Al2 Al3 Al4 58.83(5) . . ?
C35 Al3 Al5 175.51(14) . . ?
C35 Al3 Al2 117.44(13) . . ?
C35 Al3 Al4 121.53(13) . . ?
C35 Al3 C34 36.44(17) . . ?
C35 Al3 C33 60.08(17) . . ?
C35 Al3 C31 36.43(16) . . ?
C35 Al3 C32 59.93(17) . . ?
C34 Al3 Al5 140.04(13) . . ?
C34 Al3 Al2 108.91(13) . . ?
C34 Al3 Al4 150.89(13) . . ?
C34 Al3 C33 36.15(17) . . ?
C34 Al3 C31 60.54(17) . . ?
C34 Al3 C32 60.05(17) . . ?
C33 Al3 Al5 118.88(13) . . ?
C33 Al3 Al2 130.29(14) . . ?
C33 Al3 Al4 170.10(14) . . ?
C33 Al3 C32 35.59(17) . . ?
C31 Al3 Al5 147.63(14) . . ?
C31 Al3 Al2 149.60(14) . . ?
C31 Al3 Al4 115.09(13) . . ?
C31 Al3 C33 59.60(17) . . ?
C31 Al3 C32 35.52(17) . . ?
C32 Al3 Al5 122.18(13) . . ?
C32 Al3 Al2 165.86(14) . . ?
C32 Al3 Al4 135.17(14) . . ?
Al2 Al4 Al5 59.29(5) . . ?
Al2 Al4 Al3 59.44(5) . . ?
Al3 Al4 Al5 59.34(5) . . ?
C42 Al4 Al5 155.57(15) . . ?
C42 Al4 Al2 109.01(13) . . ?
C42 Al4 Al3 136.55(16) . . ?
C42 Al4 C45 59.86(17) . . ?
C42 Al4 C41 36.07(18) . . ?
C42 Al4 C44 60.02(18) . . ?
C42 Al4 C43 36.00(19) . . ?
C45 Al4 Al5 134.83(13) . . ?
C45 Al4 Al2 165.26(14) . . ?
C45 Al4 Al3 120.60(13) . . ?
C41 Al4 Al5 167.54(14) . . ?
C41 Al4 Al2 129.56(14) . . ?
C41 Al4 Al3 115.32(14) . . ?
C41 Al4 C45 35.76(17) . . ?
C44 Al4 Al5 117.84(13) . . ?
C44 Al4 Al2 149.63(14) . . ?
C44 Al4 Al3 148.94(14) . . ?
C44 Al4 C45 36.08(17) . . ?
C44 Al4 C41 60.00(18) . . ?
C43 Al4 Al5 126.56(15) . . ?
C43 Al4 Al2 117.78(14) . . ?
C43 Al4 Al3 172.24(16) . . ?
C43 Al4 C45 59.95(17) . . ?
C43 Al4 C41 60.03(19) . . ?
C43 Al4 C44 36.01(18) . . ?
C21 N2 Al1 125.5(3) . . ?
C21 N2 C3 111.3(3) . . ?
C3 N2 Al1 123.1(3) . . ?
C11 N1 Al1 125.6(3) . . ?
C11 N1 C1 113.2(3) . . ?
C1 N1 Al1 121.0(3) . . ?
C12 C11 N1 119.5(4) . . ?
C12 C11 C16 120.1(4) . . ?
C16 C11 N1 120.3(4) . . ?
C54 C53 Al5 72.0(2) . . ?
C54 C53 C531 126.1(4) . . ?
C52 C53 Al5 71.2(3) . . ?
C52 C53 C54 108.0(4) . . ?
C52 C53 C531 125.9(4) . . ?
C531 C53 Al5 122.3(3) . . ?
C26 C21 N2 119.4(4) . . ?
C22 C21 N2 120.4(4) . . ?
C22 C21 C26 120.2(4) . . ?
C52 C51 Al5 71.5(3) . . ?
C52 C51 C511 126.4(4) . . ?
C55 C51 Al5 72.4(3) . . ?
C55 C51 C52 106.8(4) . . ?
C55 C51 C511 126.8(4) . . ?
C511 C51 Al5 123.4(3) . . ?
C34 C35 Al3 72.0(3) . . ?
C34 C35 C31 108.1(4) . . ?
C34 C35 C351 125.0(4) . . ?
C31 C35 Al3 73.1(3) . . ?
C31 C35 C351 126.8(4) . . ?
C351 C35 Al3 120.6(3) . . ?
C11 C12 C121 120.9(4) . . ?
C13 C12 C11 118.8(4) . . ?
C13 C12 C121 120.3(4) . . ?
C21 C26 C261 121.2(4) . . ?
C25 C26 C21 119.0(4) . . ?
C25 C26 C261 119.8(4) . . ?
C35 C34 Al3 71.5(3) . . ?
C35 C34 C33 107.5(4) . . ?
C35 C34 C341 126.5(4) . . ?
C33 C34 Al3 73.3(3) . . ?
C33 C34 C341 126.0(4) . . ?
C341 C34 Al3 120.9(3) . . ?
C53 C54 Al5 71.8(2) . . ?
C53 C54 C541 126.1(4) . . ?
C55 C54 Al5 71.9(3) . . ?
C55 C54 C53 107.8(4) . . ?
C55 C54 C541 126.0(4) . . ?
C541 C54 Al5 124.1(3) . . ?
C53 C52 Al5 73.0(3) . . ?
C53 C52 C51 108.6(4) . . ?
C53 C52 C521 126.3(4) . . ?
C51 C52 Al5 71.8(3) . . ?
C51 C52 C521 125.0(5) . . ?
C521 C52 Al5 121.6(3) . . ?
C51 C55 Al5 71.2(2) . . ?
C51 C55 C551 125.8(4) . . ?
C54 C55 Al5 72.4(2) . . ?
C54 C55 C51 108.7(4) . . ?
C54 C55 C551 125.5(4) . . ?
C551 C55 Al5 123.2(3) . . ?
N2 C3 H3A 109.0 . . ?
N2 C3 H3B 109.0 . . ?
N2 C3 C2 112.9(4) . . ?
H3A C3 H3B 107.8 . . ?
C2 C3 H3A 109.0 . . ?
C2 C3 H3B 109.0 . . ?
C11 C16 C161 122.1(4) . . ?
C15 C16 C11 118.2(4) . . ?
C15 C16 C161 119.6(4) . . ?
C21 C22 C221 121.2(4) . . ?
C23 C22 C21 118.8(4) . . ?
C23 C22 C221 120.0(5) . . ?
C34 C33 Al3 70.6(3) . . ?
C34 C33 C331 124.5(5) . . ?
C32 C33 Al3 72.9(3) . . ?
C32 C33 C34 108.4(4) . . ?
C32 C33 C331 127.0(5) . . ?
C331 C33 Al3 124.8(3) . . ?
C35 C31 Al3 70.5(3) . . ?
C35 C31 C311 127.4(5) . . ?
C32 C31 Al3 73.2(3) . . ?
C32 C31 C35 107.8(4) . . ?
C32 C31 C311 124.6(5) . . ?
C311 C31 Al3 125.2(3) . . ?
C12 C121 H121 107.0 . . ?
C122 C121 C12 113.9(4) . . ?
C122 C121 H121 107.0 . . ?
C122 C121 C123 109.9(4) . . ?
C123 C121 C12 111.9(4) . . ?
C123 C121 H121 107.0 . . ?
C16 C15 H15 119.2 . . ?
C14 C15 C16 121.7(5) . . ?
C14 C15 H15 119.2 . . ?
C12 C13 H13 119.3 . . ?
C14 C13 C12 121.4(5) . . ?
C14 C13 H13 119.3 . . ?
C15 C14 C13 119.8(5) . . ?
C15 C14 H14 120.1 . . ?
C13 C14 H14 120.1 . . ?
C41 C42 Al4 72.7(3) . . ?
C41 C42 C421 125.4(6) . . ?
C43 C42 Al4 72.5(3) . . ?
C43 C42 C41 108.5(4) . . ?
C43 C42 C421 126.2(5) . . ?
C421 C42 Al4 119.3(4) . . ?
C41 C45 Al4 71.7(3) . . ?
C41 C45 C44 107.9(4) . . ?
C41 C45 C451 127.5(5) . . ?
C44 C45 Al4 71.4(3) . . ?
C44 C45 C451 124.6(5) . . ?
C451 C45 Al4 122.7(3) . . ?
C42 C41 Al4 71.3(3) . . ?
C42 C41 C411 124.4(5) . . ?
C45 C41 Al4 72.5(3) . . ?
C45 C41 C42 107.9(4) . . ?
C45 C41 C411 127.7(5) . . ?
C411 C41 Al4 124.3(3) . . ?
N1 C1 H1A 109.0 . . ?
N1 C1 H1B 109.0 . . ?
N1 C1 C2 113.1(4) . . ?
H1A C1 H1B 107.8 . . ?
C2 C1 H1A 109.0 . . ?
C2 C1 H1B 109.0 . . ?
C3 C2 H2A 108.8 . . ?
C3 C2 H2B 108.8 . . ?
C1 C2 C3 113.9(4) . . ?
C1 C2 H2A 108.8 . . ?
C1 C2 H2B 108.8 . . ?
H2A C2 H2B 107.7 . . ?
C45 C44 Al4 72.5(3) . . ?
C45 C44 C441 125.6(5) . . ?
C43 C44 Al4 72.0(3) . . ?
C43 C44 C45 107.9(4) . . ?
C43 C44 C441 126.3(5) . . ?
C441 C44 Al4 124.4(3) . . ?
C33 C32 Al3 71.5(3) . . ?
C33 C32 C321 127.1(5) . . ?
C31 C32 Al3 71.2(3) . . ?
C31 C32 C33 108.2(4) . . ?
C31 C32 C321 124.6(5) . . ?
C321 C32 Al3 126.4(4) . . ?
C16 C161 H161 108.3 . . ?
C16 C161 C162 110.5(4) . . ?
C16 C161 C163 112.5(4) . . ?
C162 C161 H161 108.3 . . ?
C163 C161 H161 108.3 . . ?
C163 C161 C162 108.9(5) . . ?
C55 C551 H55A 109.5 . . ?
C55 C551 H55B 109.5 . . ?
C55 C551 H55C 109.5 . . ?
H55A C551 H55B 109.5 . . ?
H55A C551 H55C 109.5 . . ?
H55B C551 H55C 109.5 . . ?
C51 C511 H51A 109.5 . . ?
C51 C511 H51B 109.5 . . ?
C51 C511 H51C 109.5 . . ?
H51A C511 H51B 109.5 . . ?
H51A C511 H51C 109.5 . . ?
H51B C511 H51C 109.5 . . ?
C26 C261 H261 107.5 . . ?
C26 C261 C262 112.9(4) . . ?
C26 C261 C263 109.9(4) . . ?
C262 C261 H261 107.5 . . ?
C263 C261 H261 107.5 . . ?
C263 C261 C262 111.3(4) . . ?
C35 C351 H35A 109.5 . . ?
C35 C351 H35B 109.5 . . ?
C35 C351 H35C 109.5 . . ?
H35A C351 H35B 109.5 . . ?
H35A C351 H35C 109.5 . . ?
H35B C351 H35C 109.5 . . ?
C42 C43 Al4 71.5(3) . . ?
C42 C43 C44 107.8(4) . . ?
C42 C43 C431 127.1(5) . . ?
C44 C43 Al4 72.0(3) . . ?
C44 C43 C431 125.0(6) . . ?
C431 C43 Al4 122.0(4) . . ?
C53 C531 H53A 109.5 . . ?
C53 C531 H53B 109.5 . . ?
C53 C531 H53C 109.5 . . ?
H53A C531 H53B 109.5 . . ?
H53A C531 H53C 109.5 . . ?
H53B C531 H53C 109.5 . . ?
C54 C541 H54A 109.5 . . ?
C54 C541 H54B 109.5 . . ?
C54 C541 H54C 109.5 . . ?
H54A C541 H54B 109.5 . . ?
H54A C541 H54C 109.5 . . ?
H54B C541 H54C 109.5 . . ?
C22 C23 H23 119.7 . . ?
C24 C23 C22 120.6(5) . . ?
C24 C23 H23 119.7 . . ?
C23 C24 H24 119.8 . . ?
C23 C24 C25 120.4(5) . . ?
C25 C24 H24 119.8 . . ?
C22 C221 H221 107.4 . . ?
C22 C221 C222 111.1(4) . . ?
C222 C221 H221 107.4 . . ?
C223 C221 C22 113.3(5) . . ?
C223 C221 H221 107.4 . . ?
C223 C221 C222 109.9(5) . . ?
C26 C25 H25 119.6 . . ?
C24 C25 C26 120.9(5) . . ?
C24 C25 H25 119.6 . . ?
C34 C341 H34A 109.5 . . ?
C34 C341 H34B 109.5 . . ?
C34 C341 H34C 109.5 . . ?
H34A C341 H34B 109.5 . . ?
H34A C341 H34C 109.5 . . ?
H34B C341 H34C 109.5 . . ?
C121 C122 H12A 109.5 . . ?
C121 C122 H12B 109.5 . . ?
C121 C122 H12C 109.5 . . ?
H12A C122 H12B 109.5 . . ?
H12A C122 H12C 109.5 . . ?
H12B C122 H12C 109.5 . . ?
C45 C451 H45A 109.5 . . ?
C45 C451 H45B 109.5 . . ?
C45 C451 H45C 109.5 . . ?
H45A C451 H45B 109.5 . . ?
H45A C451 H45C 109.5 . . ?
H45B C451 H45C 109.5 . . ?
C31 C311 H31A 109.5 . . ?
C31 C311 H31B 109.5 . . ?
C31 C311 H31C 109.5 . . ?
H31A C311 H31B 109.5 . . ?
H31A C311 H31C 109.5 . . ?
H31B C311 H31C 109.5 . . ?
C161 C162 H16A 109.5 . . ?
C161 C162 H16B 109.5 . . ?
C161 C162 H16C 109.5 . . ?
H16A C162 H16B 109.5 . . ?
H16A C162 H16C 109.5 . . ?
H16B C162 H16C 109.5 . . ?
C261 C262 H26A 109.5 . . ?
C261 C262 H26B 109.5 . . ?
C261 C262 H26C 109.5 . . ?
H26A C262 H26B 109.5 . . ?
H26A C262 H26C 109.5 . . ?
H26B C262 H26C 109.5 . . ?
C52 C521 H52A 109.5 . . ?
C52 C521 H52B 109.5 . . ?
C52 C521 H52C 109.5 . . ?
H52A C521 H52B 109.5 . . ?
H52A C521 H52C 109.5 . . ?
H52B C521 H52C 109.5 . . ?
C32 C321 H32A 109.5 . . ?
C32 C321 H32B 109.5 . . ?
C32 C321 H32C 109.5 . . ?
H32A C321 H32B 109.5 . . ?
H32A C321 H32C 109.5 . . ?
H32B C321 H32C 109.5 . . ?
C261 C263 H26D 109.5 . . ?
C261 C263 H26E 109.5 . . ?
C261 C263 H26F 109.5 . . ?
H26D C263 H26E 109.5 . . ?
H26D C263 H26F 109.5 . . ?
H26E C263 H26F 109.5 . . ?
C33 C331 H33A 109.5 . . ?
C33 C331 H33B 109.5 . . ?
C33 C331 H33C 109.5 . . ?
H33A C331 H33B 109.5 . . ?
H33A C331 H33C 109.5 . . ?
H33B C331 H33C 109.5 . . ?
C6 C5 H5 119.9 . . ?
C6 C5 C4 120.1(6) . . ?
C4 C5 H5 119.9 . . ?
C41 C411 H41A 109.5 . . ?
C41 C411 H41B 109.5 . . ?
C41 C411 H41C 109.5 . . ?
H41A C411 H41B 109.5 . . ?
H41A C411 H41C 109.5 . . ?
H41B C411 H41C 109.5 . . ?
C44 C441 H44A 109.5 . . ?
C44 C441 H44B 109.5 . . ?
C44 C441 H44C 109.5 . . ?
H44A C441 H44B 109.5 . . ?
H44A C441 H44C 109.5 . . ?
H44B C441 H44C 109.5 . . ?
C5 C6 H6 119.7 . . ?
C5 C6 C4 120.7(6) . 2_776 ?
C4 C6 H6 119.7 2_776 . ?
C5 C4 H4 120.4 . . ?
C6 C4 C5 119.2(6) 2_776 . ?
C6 C4 H4 120.4 2_776 . ?
C221 C222 H22A 109.5 . . ?
C221 C222 H22B 109.5 . . ?
C221 C222 H22C 109.5 . . ?
H22A C222 H22B 109.5 . . ?
H22A C222 H22C 109.5 . . ?
H22B C222 H22C 109.5 . . ?
C161 C163 H16D 109.5 . . ?
C161 C163 H16E 109.5 . . ?
C161 C163 H16F 109.5 . . ?
H16D C163 H16E 109.5 . . ?
H16D C163 H16F 109.5 . . ?
H16E C163 H16F 109.5 . . ?
C121 C123 H12D 109.5 . . ?
C121 C123 H12E 109.5 . . ?
C121 C123 H12F 109.5 . . ?
H12D C123 H12E 109.5 . . ?
H12D C123 H12F 109.5 . . ?
H12E C123 H12F 109.5 . . ?
C43 C431 H43A 109.5 . . ?
C43 C431 H43B 109.5 . . ?
C43 C431 H43C 109.5 . . ?
H43A C431 H43B 109.5 . . ?
H43A C431 H43C 109.5 . . ?
H43B C431 H43C 109.5 . . ?
C42 C421 H42A 109.5 . . ?
C42 C421 H42B 109.5 . . ?
C42 C421 H42C 109.5 . . ?
H42A C421 H42B 109.5 . . ?
H42A C421 H42C 109.5 . . ?
H42B C421 H42C 109.5 . . ?
C221 C223 H22D 109.5 . . ?
C221 C223 H22E 109.5 . . ?
C221 C223 H22F 109.5 . . ?
H22D C223 H22E 109.5 . . ?
H22D C223 H22F 109.5 . . ?
H22E C223 H22F 109.5 . . ?

loop_
_geom_bond_atom_site_label_1
_geom_bond_atom_site_label_2
_geom_bond_distance
_geom_bond_site_symmetry_2
_geom_bond_publ_flag
Al5 Al2 2.6547(18) . ?
Al5 Al3 2.6944(19) . ?
Al5 Al4 2.7220(18) . ?
Al5 C53 2.302(4) . ?
Al5 C51 2.282(5) . ?
Al5 C54 2.304(4) . ?
Al5 C52 2.278(5) . ?
Al5 C55 2.297(4) . ?
Al1 Al2 2.7099(17) . ?
Al1 N2 1.805(4) . ?
Al1 N1 1.820(4) . ?
Al2 Al3 2.6605(18) . ?
Al2 Al4 2.6435(18) . ?
Al3 Al4 2.7212(19) . ?
Al3 C35 2.271(5) . ?
Al3 C34 2.277(5) . ?
Al3 C33 2.313(5) . ?
Al3 C31 2.305(5) . ?
Al3 C32 2.330(5) . ?
Al4 C42 2.283(5) . ?
Al4 C45 2.311(5) . ?
Al4 C41 2.301(5) . ?
Al4 C44 2.296(5) . ?
Al4 C43 2.296(5) . ?
N2 C21 1.424(6) . ?
N2 C3 1.476(5) . ?
N1 C11 1.426(6) . ?
N1 C1 1.471(6) . ?
C11 C12 1.410(6) . ?
C11 C16 1.415(6) . ?
C53 C54 1.433(6) . ?
C53 C52 1.407(7) . ?
C53 C531 1.503(6) . ?
C21 C26 1.415(6) . ?
C21 C22 1.407(6) . ?
C51 C52 1.434(6) . ?
C51 C55 1.430(7) . ?
C51 C511 1.495(7) . ?
C35 C34 1.422(7) . ?
C35 C31 1.430(6) . ?
C35 C351 1.512(6) . ?
C12 C121 1.528(6) . ?
C12 C13 1.386(6) . ?
C26 C261 1.515(7) . ?
C26 C25 1.388(7) . ?
C34 C33 1.424(7) . ?
C34 C341 1.495(7) . ?
C54 C55 1.411(7) . ?
C54 C541 1.492(6) . ?
C52 C521 1.497(7) . ?
C55 C551 1.502(6) . ?
C3 H3A 0.9900 . ?
C3 H3B 0.9900 . ?
C3 C2 1.517(6) . ?
C16 C15 1.394(7) . ?
C16 C161 1.508(6) . ?
C22 C23 1.404(7) . ?
C22 C221 1.518(7) . ?
C33 C32 1.419(7) . ?
C33 C331 1.509(7) . ?
C31 C32 1.414(7) . ?
C31 C311 1.497(7) . ?
C121 H121 1.0000 . ?
C121 C122 1.514(7) . ?
C121 C123 1.519(7) . ?
C15 H15 0.9500 . ?
C15 C14 1.371(7) . ?
C13 H13 0.9500 . ?
C13 C14 1.380(7) . ?
C14 H14 0.9500 . ?
C42 C41 1.419(7) . ?
C42 C43 1.415(8) . ?
C42 C421 1.501(7) . ?
C45 C41 1.416(7) . ?
C45 C44 1.427(7) . ?
C45 C451 1.493(7) . ?
C41 C411 1.498(7) . ?
C1 H1A 0.9900 . ?
C1 H1B 0.9900 . ?
C1 C2 1.508(7) . ?
C2 H2A 0.9900 . ?
C2 H2B 0.9900 . ?
C44 C43 1.420(7) . ?
C44 C441 1.500(7) . ?
C32 C321 1.508(7) . ?
C161 H161 1.0000 . ?
C161 C162 1.537(7) . ?
C161 C163 1.531(7) . ?
C551 H55A 0.9800 . ?
C551 H55B 0.9800 . ?
C551 H55C 0.9800 . ?
C511 H51A 0.9800 . ?
C511 H51B 0.9800 . ?
C511 H51C 0.9800 . ?
C261 H261 1.0000 . ?
C261 C262 1.539(7) . ?
C261 C263 1.531(7) . ?
C351 H35A 0.9800 . ?
C351 H35B 0.9800 . ?
C351 H35C 0.9800 . ?
C43 C431 1.500(7) . ?
C531 H53A 0.9800 . ?
C531 H53B 0.9800 . ?
C531 H53C 0.9800 . ?
C541 H54A 0.9800 . ?
C541 H54B 0.9800 . ?
C541 H54C 0.9800 . ?
C23 H23 0.9500 . ?
C23 C24 1.377(8) . ?
C24 H24 0.9500 . ?
C24 C25 1.386(8) . ?
C221 H221 1.0000 . ?
C221 C222 1.524(7) . ?
C221 C223 1.515(8) . ?
C25 H25 0.9500 . ?
C341 H34A 0.9800 . ?
C341 H34B 0.9800 . ?
C341 H34C 0.9800 . ?
C122 H12A 0.9800 . ?
C122 H12B 0.9800 . ?
C122 H12C 0.9800 . ?
C451 H45A 0.9800 . ?
C451 H45B 0.9800 . ?
C451 H45C 0.9800 . ?
C311 H31A 0.9800 . ?
C311 H31B 0.9800 . ?
C311 H31C 0.9800 . ?
C162 H16A 0.9800 . ?
C162 H16B 0.9800 . ?
C162 H16C 0.9800 . ?
C262 H26A 0.9800 . ?
C262 H26B 0.9800 . ?
C262 H26C 0.9800 . ?
C521 H52A 0.9800 . ?
C521 H52B 0.9800 . ?
C521 H52C 0.9800 . ?
C321 H32A 0.9800 . ?
C321 H32B 0.9800 . ?
C321 H32C 0.9800 . ?
C263 H26D 0.9800 . ?
C263 H26E 0.9800 . ?
C263 H26F 0.9800 . ?
C331 H33A 0.9800 . ?
C331 H33B 0.9800 . ?
C331 H33C 0.9800 . ?
C5 H5 0.9500 . ?
C5 C6 1.373(9) . ?
C5 C4 1.383(8) . ?
C411 H41A 0.9800 . ?
C411 H41B 0.9800 . ?
C411 H41C 0.9800 . ?
C441 H44A 0.9800 . ?
C441 H44B 0.9800 . ?
C441 H44C 0.9800 . ?
C6 H6 0.9500 . ?
C6 C4 1.381(8) 2_776 ?
C4 H4 0.9500 . ?
C222 H22A 0.9800 . ?
C222 H22B 0.9800 . ?
C222 H22C 0.9800 . ?
C163 H16D 0.9800 . ?
C163 H16E 0.9800 . ?
C163 H16F 0.9800 . ?
C123 H12D 0.9800 . ?
C123 H12E 0.9800 . ?
C123 H12F 0.9800 . ?
C431 H43A 0.9800 . ?
C431 H43B 0.9800 . ?
C431 H43C 0.9800 . ?
C421 H42A 0.9800 . ?
C421 H42B 0.9800 . ?
C421 H42C 0.9800 . ?
C223 H22D 0.9800 . ?
C223 H22E 0.9800 . ?
C223 H22F 0.9800 . ?

loop_
_geom_torsion_atom_site_label_1
_geom_torsion_atom_site_label_2
_geom_torsion_atom_site_label_3
_geom_torsion_atom_site_label_4
_geom_torsion
_geom_torsion_site_symmetry_1
_geom_torsion_site_symmetry_2
_geom_torsion_site_symmetry_3
_geom_torsion_site_symmetry_4
_geom_torsion_publ_flag
Al5 C53 C54 C55 63.3(3) . . . . ?
Al5 C53 C54 C541 -119.3(5) . . . . ?
Al5 C53 C52 C51 -63.5(3) . . . . ?
Al5 C53 C52 C521 117.1(5) . . . . ?
Al5 C51 C52 C53 64.2(3) . . . . ?
Al5 C51 C52 C521 -116.4(5) . . . . ?
Al5 C51 C55 C54 -63.1(3) . . . . ?
Al5 C51 C55 C551 117.9(5) . . . . ?
Al5 C54 C55 C51 62.4(3) . . . . ?
Al5 C54 C55 C551 -118.6(5) . . . . ?
Al1 N2 C21 C26 100.1(4) . . . . ?
Al1 N2 C21 C22 -83.0(5) . . . . ?
Al1 N2 C3 C2 -20.1(6) . . . . ?
Al1 N1 C11 C12 -84.2(5) . . . . ?
Al1 N1 C11 C16 99.2(4) . . . . ?
Al1 N1 C1 C2 29.3(6) . . . . ?
Al2 Al1 N2 C21 -17.8(4) . . . . ?
Al2 Al1 N2 C3 166.1(3) . . . . ?
Al2 Al1 N1 C11 15.2(4) . . . . ?
Al2 Al1 N1 C1 -170.8(3) . . . . ?
Al3 C35 C34 C33 -65.0(3) . . . . ?
Al3 C35 C34 C341 115.3(5) . . . . ?
Al3 C35 C31 C32 64.2(3) . . . . ?
Al3 C35 C31 C311 -119.9(5) . . . . ?
Al3 C34 C33 C32 -63.5(3) . . . . ?
Al3 C34 C33 C331 119.5(5) . . . . ?
Al3 C33 C32 C31 -62.2(3) . . . . ?
Al3 C33 C32 C321 122.1(5) . . . . ?
Al3 C31 C32 C33 62.4(3) . . . . ?
Al3 C31 C32 C321 -121.8(5) . . . . ?
Al4 C42 C41 C45 -63.7(3) . . . . ?
Al4 C42 C41 C411 119.2(5) . . . . ?
Al4 C42 C43 C44 63.3(3) . . . . ?
Al4 C42 C43 C431 -116.6(5) . . . . ?
Al4 C45 C41 C42 62.9(3) . . . . ?
Al4 C45 C41 C411 -120.2(5) . . . . ?
Al4 C45 C44 C43 -63.7(3) . . . . ?
Al4 C45 C44 C441 120.2(5) . . . . ?
Al4 C44 C43 C42 -62.9(3) . . . . ?
Al4 C44 C43 C431 117.0(5) . . . . ?
N2 Al1 N1 C11 -168.8(3) . . . . ?
N2 Al1 N1 C1 5.1(4) . . . . ?
N2 C21 C26 C261 -2.1(6) . . . . ?
N2 C21 C26 C25 179.0(4) . . . . ?
N2 C21 C22 C23 -179.8(4) . . . . ?
N2 C21 C22 C221 0.3(6) . . . . ?
N2 C3 C2 C1 60.7(5) . . . . ?
N1 Al1 N2 C21 166.3(3) . . . . ?
N1 Al1 N2 C3 -9.8(4) . . . . ?
N1 C11 C12 C121 0.9(6) . . . . ?
N1 C11 C12 C13 -178.0(4) . . . . ?
N1 C11 C16 C15 178.0(4) . . . . ?
N1 C11 C16 C161 -0.6(6) . . . . ?
N1 C1 C2 C3 -66.2(6) . . . . ?
C11 N1 C1 C2 -156.1(4) . . . . ?
C11 C12 C121 C122 150.3(4) . . . . ?
C11 C12 C121 C123 -84.4(6) . . . . ?
C11 C12 C13 C14 0.6(7) . . . . ?
C11 C16 C15 C14 -0.8(7) . . . . ?
C11 C16 C161 C162 113.1(5) . . . . ?
C11 C16 C161 C163 -125.0(5) . . . . ?
C53 C54 C55 Al5 -63.2(3) . . . . ?
C53 C54 C55 C51 -0.8(5) . . . . ?
C53 C54 C55 C551 178.1(4) . . . . ?
C21 N2 C3 C2 163.3(4) . . . . ?
C21 C26 C261 C262 134.9(5) . . . . ?
C21 C26 C261 C263 -100.2(5) . . . . ?
C21 C26 C25 C24 0.2(7) . . . . ?
C21 C22 C23 C24 1.5(7) . . . . ?
C21 C22 C221 C222 102.7(6) . . . . ?
C21 C22 C221 C223 -133.0(5) . . . . ?
C35 C34 C33 Al3 63.8(3) . . . . ?
C35 C34 C33 C32 0.3(5) . . . . ?
C35 C34 C33 C331 -176.7(5) . . . . ?
C35 C31 C32 Al3 -62.4(3) . . . . ?
C35 C31 C32 C33 0.0(5) . . . . ?
C35 C31 C32 C321 175.8(5) . . . . ?
C12 C11 C16 C15 1.5(6) . . . . ?
C12 C11 C16 C161 -177.2(4) . . . . ?
C12 C13 C14 C15 0.1(7) . . . . ?
C26 C21 C22 C23 -3.0(6) . . . . ?
C26 C21 C22 C221 177.1(4) . . . . ?
C34 C35 C31 Al3 -64.0(3) . . . . ?
C34 C35 C31 C32 0.2(5) . . . . ?
C34 C35 C31 C311 176.2(5) . . . . ?
C34 C33 C32 Al3 62.0(3) . . . . ?
C34 C33 C32 C31 -0.2(5) . . . . ?
C34 C33 C32 C321 -175.9(5) . . . . ?
C54 C53 C52 Al5 63.0(3) . . . . ?
C54 C53 C52 C51 -0.5(5) . . . . ?
C54 C53 C52 C521 -179.9(4) . . . . ?
C52 C53 C54 Al5 -62.4(3) . . . . ?
C52 C53 C54 C55 0.8(5) . . . . ?
C52 C53 C54 C541 178.2(4) . . . . ?
C52 C51 C55 Al5 63.7(3) . . . . ?
C52 C51 C55 C54 0.5(5) . . . . ?
C52 C51 C55 C551 -178.4(4) . . . . ?
C55 C51 C52 Al5 -64.2(3) . . . . ?
C55 C51 C52 C53 0.0(5) . . . . ?
C55 C51 C52 C521 179.4(4) . . . . ?
C3 N2 C21 C26 -83.4(5) . . . . ?
C3 N2 C21 C22 93.4(5) . . . . ?
C16 C11 C12 C121 177.5(4) . . . . ?
C16 C11 C12 C13 -1.4(6) . . . . ?
C16 C15 C14 C13 0.0(7) . . . . ?
C22 C21 C26 C261 -179.0(4) . . . . ?
C22 C21 C26 C25 2.2(6) . . . . ?
C22 C23 C24 C25 0.9(8) . . . . ?
C31 C35 C34 Al3 64.6(3) . . . . ?
C31 C35 C34 C33 -0.3(5) . . . . ?
C31 C35 C34 C341 179.9(4) . . . . ?
C121 C12 C13 C14 -178.3(4) . . . . ?
C15 C16 C161 C162 -65.5(6) . . . . ?
C15 C16 C161 C163 56.4(6) . . . . ?
C13 C12 C121 C122 -30.8(6) . . . . ?
C13 C12 C121 C123 94.5(6) . . . . ?
C45 C44 C43 Al4 64.1(3) . . . . ?
C45 C44 C43 C42 1.1(5) . . . . ?
C45 C44 C43 C431 -179.0(5) . . . . ?
C41 C42 C43 Al4 -64.2(3) . . . . ?
C41 C42 C43 C44 -1.0(5) . . . . ?
C41 C42 C43 C431 179.1(5) . . . . ?
C41 C45 C44 Al4 62.9(3) . . . . ?
C41 C45 C44 C43 -0.9(5) . . . . ?
C41 C45 C44 C441 -176.9(4) . . . . ?
C1 N1 C11 C12 101.4(5) . . . . ?
C1 N1 C11 C16 -75.2(5) . . . . ?
C44 C45 C41 Al4 -62.6(3) . . . . ?
C44 C45 C41 C42 0.3(5) . . . . ?
C44 C45 C41 C411 177.2(5) . . . . ?
C161 C16 C15 C14 177.9(4) . . . . ?
C511 C51 C52 Al5 118.3(5) . . . . ?
C511 C51 C52 C53 -177.4(4) . . . . ?
C511 C51 C52 C521 1.9(7) . . . . ?
C511 C51 C55 Al5 -118.9(5) . . . . ?
C511 C51 C55 C54 178.0(4) . . . . ?
C511 C51 C55 C551 -1.0(7) . . . . ?
C261 C26 C25 C24 -178.6(4) . . . . ?
C351 C35 C34 Al3 -115.3(5) . . . . ?
C351 C35 C34 C33 179.8(4) . . . . ?
C351 C35 C34 C341 0.0(7) . . . . ?
C351 C35 C31 Al3 115.9(5) . . . . ?
C351 C35 C31 C32 -179.9(4) . . . . ?
C351 C35 C31 C311 -3.9(8) . . . . ?
C43 C42 C41 Al4 64.1(3) . . . . ?
C43 C42 C41 C45 0.4(5) . . . . ?
C43 C42 C41 C411 -176.6(5) . . . . ?
C531 C53 C54 Al5 117.3(4) . . . . ?
C531 C53 C54 C55 -179.4(4) . . . . ?
C531 C53 C54 C541 -2.0(7) . . . . ?
C531 C53 C52 Al5 -116.8(4) . . . . ?
C531 C53 C52 C51 179.7(4) . . . . ?
C531 C53 C52 C521 0.4(7) . . . . ?
C541 C54 C55 Al5 119.4(5) . . . . ?
C541 C54 C55 C51 -178.2(4) . . . . ?
C541 C54 C55 C551 0.7(7) . . . . ?
C23 C22 C221 C222 -77.2(6) . . . . ?
C23 C22 C221 C223 47.1(7) . . . . ?
C23 C24 C25 C26 -1.8(8) . . . . ?
C221 C22 C23 C24 -178.6(4) . . . . ?
C25 C26 C261 C262 -46.3(6) . . . . ?
C25 C26 C261 C263 78.6(6) . . . . ?
C341 C34 C33 Al3 -116.4(5) . . . . ?
C341 C34 C33 C32 -179.9(4) . . . . ?
C341 C34 C33 C331 3.0(8) . . . . ?
C451 C45 C41 Al4 117.7(5) . . . . ?
C451 C45 C41 C42 -179.4(5) . . . . ?
C451 C45 C41 C411 -2.5(8) . . . . ?
C451 C45 C44 Al4 -117.4(5) . . . . ?
C451 C45 C44 C43 178.8(4) . . . . ?
C451 C45 C44 C441 2.8(8) . . . . ?
C311 C31 C32 Al3 121.5(5) . . . . ?
C311 C31 C32 C33 -176.1(4) . . . . ?
C311 C31 C32 C321 -0.3(8) . . . . ?
C331 C33 C32 Al3 -121.1(5) . . . . ?
C331 C33 C32 C31 176.8(5) . . . . ?
C331 C33 C32 C321 1.1(8) . . . . ?
C441 C44 C43 Al4 -119.9(5) . . . . ?
C441 C44 C43 C42 177.2(5) . . . . ?
C441 C44 C43 C431 -2.9(8) . . . . ?
C6 C5 C4 C6 -0.6(10) . . . 2_776 ?
C4 C5 C6 C4 0.6(10) . . . 2_776 ?
C421 C42 C41 Al4 -114.0(5) . . . . ?
C421 C42 C41 C45 -177.7(5) . . . . ?
C421 C42 C41 C411 5.2(8) . . . . ?
C421 C42 C43 Al4 113.9(5) . . . . ?
C421 C42 C43 C44 177.2(5) . . . . ?
C421 C42 C43 C431 -2.7(8) . . . . ?
